data_7100438
loop_
_publ_author_name
'Baoqing Ma'
'Song Gao'
'Hao-Ling Sun'

_publ_section_title
;
Observation of an octameric water cluster containing
book-shaped hexamer in a 4f-3d complex
;
_journal_name_full 'Chemical Communications'
_journal_paper_doi 10.1039/b501161b
_journal_year 2005
_chemical_formula_sum 'C26 H32 Co N10 O12 Y'
_chemical_formula_weight 824.46
_space_group_IT_number 15
_symmetry_cell_setting monoclinic
_symmetry_space_group_name_Hall '-C 2yc'
_symmetry_space_group_name_H-M 'C 1 2/c 1'
_cell_angle_alpha 90.00
_cell_angle_beta 100.02(3)
_cell_angle_gamma 90.00
_cell_formula_units_Z 4
_cell_length_a 19.384(4)
_cell_length_b 8.2478(16)
_cell_length_c 22.090(4)
_cell_measurement_temperature 293(2)
_cell_volume 3477.9(12)
_diffrn_ambient_temperature 293(2)
_exptl_crystal_density_diffrn 1.575
_cod_depositor_comments
;
The following automatic conversions were performed:
'_symmetry_cell_setting' value 'Monoclinic' changed to 'monoclinic'
according to '/home/saulius/struct/CIF-dictionaries/cif_core.dic'
dictionary named 'cif_core.dic' version 2.4.1 from 2010-06-29.

Automatic conversion script
Id: cif_fix_enum 1527 2010-12-29 10:47:43Z saulius 
;
_cod_original_sg_symbol_H-M 'C 2/c'
_cod_database_code 7100438

loop_
_symmetry_equiv_pos_as_xyz
'x, y, z'
'-x, y, -z+1/2'
'x+1/2, y+1/2, z'
'-x+1/2, y+1/2, -z+1/2'
'-x, -y, -z'
'x, -y, z-1/2'
'-x+1/2, -y+1/2, -z'
'x+1/2, -y+1/2, z-1/2'

loop_
_atom_site_label
_atom_site_type_symbol
_atom_site_fract_x
_atom_site_fract_y
_atom_site_fract_z
_atom_site_U_iso_or_equiv
_atom_site_adp_type
_atom_site_occupancy
_atom_site_symmetry_multiplicity
_atom_site_calc_flag
_atom_site_refinement_flags
_atom_site_disorder_assembly
_atom_site_disorder_group
Y1 Y 0.5000 0.63741(8) 0.2500 0.0253(2) Uani 1 2 d S . .
Co1 Co 0.7500 0.7500 0.5000 0.0265(3) Uani 1 2 d S . .
O1 O 0.60805(15) 0.7457(4) 0.24654(12) 0.0295(8) Uani 1 1 d . . .
O2 O 0.52968(15) 0.5354(4) 0.15995(13) 0.0305(8) Uani 1 1 d . . .
O3 O 0.57604(17) 0.4098(4) 0.27396(16) 0.0355(9) Uani 1 1 d D . .
O4 O 0.51847(17) 0.8645(4) 0.31679(14) 0.0336(8) Uani 1 1 d D . .
O5 O 0.59062(18) 0.2390(5) 0.37842(15) 0.0451(10) Uani 1 1 d D . .
O6 O 0.4465(2) 1.1672(4) 0.32653(15) 0.0429(10) Uani 1 1 d D . .
N1 N 0.6630(2) 0.6651(5) 0.23396(16) 0.0289(10) Uani 1 1 d . . .
N2 N 0.54833(19) 0.6313(5) 0.11681(16) 0.0282(10) Uani 1 1 d . . .
N3 N 0.6390(2) 0.9120(5) 0.40508(17) 0.0370(12) Uani 1 1 d . . .
N4 N 0.6844(3) 0.4329(6) 0.4523(2) 0.0741(17) Uani 1 1 d . . .
N5 N 0.8507(2) 0.7249(6) 0.40881(19) 0.0596(15) Uani 1 1 d . . .
C1 C 0.7136(3) 0.6217(6) 0.2813(2) 0.0376(13) Uani 1 1 d . . .
H1A H 0.7070 0.6382 0.3216 0.045 Uiso 1 1 calc R . .
C2 C 0.7744(3) 0.5536(6) 0.2701(3) 0.0440(15) Uani 1 1 d . . .
H2A H 0.8094 0.5245 0.3026 0.053 Uiso 1 1 calc R . .
C3 C 0.7835(3) 0.5284(6) 0.2105(2) 0.0466(15) Uani 1 1 d . . .
H3A H 0.8251 0.4839 0.2025 0.056 Uiso 1 1 calc R . .
C4 C 0.7309(3) 0.5694(6) 0.1630(2) 0.0386(14) Uani 1 1 d . . .
H4C H 0.7367 0.5513 0.1226 0.046 Uiso 1 1 calc R . .
C5 C 0.6699(2) 0.6367(6) 0.1745(2) 0.0306(12) Uani 1 1 d . . .
C6 C 0.6146(3) 0.6906(6) 0.1232(2) 0.0290(13) Uani 1 1 d . . .
C7 C 0.6314(3) 0.7910(6) 0.0779(2) 0.0405(14) Uani 1 1 d . . .
H7A H 0.6765 0.8327 0.0815 0.049 Uiso 1 1 calc R . .
C8 C 0.5817(3) 0.8300(7) 0.0275(2) 0.0515(16) Uani 1 1 d . . .
H8A H 0.5927 0.9000 -0.0025 0.062 Uiso 1 1 calc R . .
C9 C 0.5164(3) 0.7646(7) 0.0219(2) 0.0478(16) Uani 1 1 d . . .
H9A H 0.4826 0.7881 -0.0123 0.057 Uiso 1 1 calc R . .
C10 C 0.5007(3) 0.6642(6) 0.0670(2) 0.0384(14) Uani 1 1 d . . .
H10A H 0.4564 0.6182 0.0628 0.046 Uiso 1 1 calc R . .
C11 C 0.6817(2) 0.8532(6) 0.4408(2) 0.0259(11) Uani 1 1 d . . .
C12 C 0.7099(3) 0.5493(7) 0.4713(2) 0.0407(14) Uani 1 1 d . . .
C13 C 0.8131(3) 0.7360(6) 0.4427(2) 0.0356(13) Uani 1 1 d . . .
H6 H 0.610(2) 0.135(3) 0.3822(17) 0.032(14) Uiso 1 1 d D . .
H5 H 0.617(2) 0.303(4) 0.4099(17) 0.08(2) Uiso 1 1 d D . .
H8 H 0.4898(14) 1.209(7) 0.347(2) 0.10(2) Uiso 1 1 d D . .
H7 H 0.4137(18) 1.184(7) 0.3527(19) 0.09(2) Uiso 1 1 d D . .
H2 H 0.578(3) 0.338(5) 0.2416(15) 0.11(3) Uiso 1 1 d D . .
H4 H 0.5581(18) 0.877(6) 0.348(2) 0.10(2) Uiso 1 1 d D . .
H3 H 0.489(2) 0.953(5) 0.321(2) 0.08(2) Uiso 1 1 d D . .
H1 H 0.573(3) 0.347(5) 0.3094(13) 0.08(2) Uiso 1 1 d D . .

loop_
_atom_site_aniso_label
_atom_site_aniso_U_11
_atom_site_aniso_U_22
_atom_site_aniso_U_33
_atom_site_aniso_U_23
_atom_site_aniso_U_13
_atom_site_aniso_U_12
Y1 0.0235(4) 0.0290(4) 0.0233(4) 0.000 0.0037(3) 0.000
Co1 0.0237(6) 0.0308(6) 0.0239(5) 0.0004(5) 0.0011(4) 0.0010(5)
O1 0.0177(18) 0.035(2) 0.0360(19) -0.0053(16) 0.0051(14) 0.0029(17)
O2 0.038(2) 0.030(2) 0.0260(18) 0.0035(16) 0.0124(16) -0.0088(17)
O3 0.042(2) 0.034(2) 0.032(2) 0.0075(19) 0.0109(18) 0.0070(18)
O4 0.032(2) 0.035(2) 0.032(2) -0.0100(17) -0.0017(17) 0.003(2)
O5 0.054(3) 0.036(2) 0.040(2) 0.005(2) -0.0084(18) 0.004(2)
O6 0.035(2) 0.043(3) 0.053(2) -0.0148(19) 0.015(2) -0.003(2)
N1 0.023(2) 0.033(3) 0.031(2) 0.002(2) 0.004(2) 0.000(2)
N2 0.028(3) 0.033(3) 0.023(2) -0.004(2) 0.0026(19) 0.002(2)
N3 0.033(3) 0.041(3) 0.034(2) 0.011(2) -0.004(2) 0.007(2)
N4 0.087(4) 0.049(4) 0.079(4) -0.010(3) -0.006(3) -0.023(3)
N5 0.052(3) 0.090(4) 0.041(3) 0.008(3) 0.019(3) 0.015(3)
C1 0.034(3) 0.046(4) 0.030(3) -0.002(3) -0.001(3) 0.001(3)
C2 0.030(3) 0.042(4) 0.057(4) 0.001(3) 0.000(3) 0.007(3)
C3 0.035(3) 0.051(4) 0.057(4) 0.000(3) 0.015(3) 0.015(3)
C4 0.033(3) 0.048(4) 0.038(3) -0.004(3) 0.014(3) 0.006(3)
C5 0.027(3) 0.030(3) 0.037(3) 0.000(3) 0.010(2) -0.004(3)
C6 0.026(3) 0.036(3) 0.024(3) -0.004(2) 0.003(2) 0.000(3)
C7 0.037(3) 0.048(4) 0.040(3) 0.000(3) 0.016(3) -0.010(3)
C8 0.070(5) 0.058(4) 0.029(3) 0.008(3) 0.012(3) 0.001(4)
C9 0.048(4) 0.066(4) 0.026(3) 0.007(3) -0.003(3) 0.006(3)
C10 0.034(3) 0.054(4) 0.025(3) 0.001(3) 0.000(3) 0.005(3)
C11 0.026(3) 0.027(3) 0.025(3) 0.000(2) 0.006(2) -0.006(3)
C12 0.040(4) 0.042(4) 0.037(3) -0.009(3) -0.002(3) 0.001(3)
C13 0.033(3) 0.041(4) 0.031(3) 0.001(3) -0.002(3) 0.005(3)

loop_
_geom_bond_atom_site_label_1
_geom_bond_atom_site_label_2
_geom_bond_distance
_geom_bond_site_symmetry_2
_geom_bond_publ_flag
Y1 O1 2.291(3) . ?
Y1 O1 2.291(3) 2_655 ?
Y1 O2 2.323(3) . ?
Y1 O2 2.323(3) 2_655 ?
Y1 O4 2.373(3) . ?
Y1 O4 2.373(3) 2_655 ?
Y1 O3 2.389(3) 2_655 ?
Y1 O3 2.389(3) . ?
Co1 C12 1.891(6) . ?
Co1 C12 1.891(6) 7_666 ?
Co1 C11 1.893(5) 7_666 ?
Co1 C11 1.893(5) . ?
Co1 C13 1.912(6) 7_666 ?
Co1 C13 1.912(6) . ?
O1 N1 1.326(4) . ?
O2 N2 1.336(4) . ?
N1 C1 1.351(5) . ?
N1 C5 1.364(5) . ?
N2 C10 1.335(5) . ?
N2 C6 1.358(5) . ?
N3 C11 1.147(5) . ?
N4 C12 1.127(6) . ?
N5 C13 1.134(6) . ?
C1 C2 1.367(6) . ?
C2 C3 1.374(6) . ?
C3 C4 1.374(6) . ?
C4 C5 1.369(6) . ?
C5 C6 1.486(6) . ?
C6 C7 1.380(6) . ?
C7 C8 1.377(6) . ?
C8 C9 1.363(7) . ?
C9 C10 1.368(7) . ?
